data_4028209
loop_
_publ_author_name
'Christoph Glotzbach'
'Ulrike Kauscher'
'Jens Voskuhl'
'N. Seda Kehr'
'Marc C. A. Stuart'
'Roland Fr\"ohlich'
'Hans J. Galla'
'Bart Jan Ravoo'
'Kazuhiko Nagura'
'Shohei Saito'
'Shigehiro Yamaguchi'
'Ernst-Ulrich W\"urthwein'

_publ_section_title
;
 Fluorescent Modular Boron Systems Based on NNN- and ONO-Tridentate
 Ligands: Self-Assembly and Cell Imaging
;
_journal_name_full 'Journal of Organic Chemistry'
_journal_page_first 4410
_journal_page_last 4418
_journal_paper_doi 10.1021/jo4003745
_journal_volume 78
_journal_year 2013
_chemical_formula_moiety 'C27 H24 B N5'
_chemical_formula_sum 'C27 H24 B N5'
_chemical_formula_weight 429.32
_chemical_name_systematic
; 
 ? 
;
_space_group_IT_number 14
_symmetry_cell_setting monoclinic
_symmetry_Int_Tables_number 14
_symmetry_space_group_name_Hall '-P 2ybc'
_symmetry_space_group_name_H-M 'P 1 21/c 1'
_atom_sites_solution_hydrogens geom
_atom_sites_solution_primary direct
_atom_sites_solution_secondary difmap
_audit_creation_method SHELXL-97
_cell_angle_alpha 90
_cell_angle_beta 104.70(4)
_cell_angle_gamma 90
_cell_formula_units_Z 4
_cell_length_a 9.698(9)
_cell_length_b 21.38(4)
_cell_length_c 10.808(14)
_cell_measurement_reflns_used 155
_cell_measurement_temperature 293(2)
_cell_measurement_theta_max 31.5050
_cell_measurement_theta_min 0.9523
_cell_volume 2168(5)
_computing_structure_refinement 'SHELXL-97 (Sheldrick, 1997)'
_computing_structure_solution 'SHELXS-97 (Sheldrick, 1990)'
_diffrn_ambient_temperature 293(2)
_diffrn_detector_area_resol_mean 28.5714
_diffrn_measured_fraction_theta_full 0.987
_diffrn_measured_fraction_theta_max 0.987
_diffrn_measurement_device_type
;
Saturn70 CCD (4x4 bin mode) with MicroMax-007
;
_diffrn_measurement_method dtprofit.ref
_diffrn_radiation_monochromator VariMax
_diffrn_radiation_source 'fine-focus sealed tube'
_diffrn_radiation_type MoK\a
_diffrn_radiation_wavelength 0.71070
_diffrn_reflns_av_R_equivalents 0.0361
_diffrn_reflns_av_sigmaI/netI 0.0290
_diffrn_reflns_limit_h_max 11
_diffrn_reflns_limit_h_min -11
_diffrn_reflns_limit_k_max 25
_diffrn_reflns_limit_k_min -22
_diffrn_reflns_limit_l_max 12
_diffrn_reflns_limit_l_min -12
_diffrn_reflns_number 14039
_diffrn_reflns_theta_full 25.00
_diffrn_reflns_theta_max 25.00
_diffrn_reflns_theta_min 1.90
_exptl_absorpt_coefficient_mu 0.079
_exptl_absorpt_correction_T_max 1.0000
_exptl_absorpt_correction_T_min 0.6055
_exptl_absorpt_correction_type multi-scan
_exptl_absorpt_process_details 'Jacobson, R. (1998) Private communication'
_exptl_crystal_colour Yellow
_exptl_crystal_density_diffrn 1.316
_exptl_crystal_description Prism
_exptl_crystal_F_000 904
_exptl_crystal_size_max 0.20
_exptl_crystal_size_mid 0.05
_exptl_crystal_size_min 0.05
_refine_diff_density_max 0.523
_refine_diff_density_min -0.539
_refine_diff_density_rms 0.147
_refine_ls_extinction_method none
_refine_ls_goodness_of_fit_ref 1.206
_refine_ls_hydrogen_treatment constr
_refine_ls_matrix_type full
_refine_ls_number_parameters 300
_refine_ls_number_reflns 3774
_refine_ls_number_restraints 0
_refine_ls_restrained_S_all 1.206
_refine_ls_R_factor_all 0.0577
_refine_ls_R_factor_gt 0.0442
_refine_ls_shift/su_max 0.003
_refine_ls_shift/su_mean 0.000
_refine_ls_structure_factor_coef Fsqd
_refine_ls_weighting_details 'calc w=1/[\s^2^(Fo^2^)+(0.0867P)^2^+0.4909P] where P=(Fo^2^+2Fc^2^)/3'
_refine_ls_weighting_scheme calc
_refine_ls_wR_factor_gt 0.1247
_refine_ls_wR_factor_ref 0.1525
_reflns_number_gt 3306
_reflns_number_total 3774
_reflns_threshold_expression >2sigma(I)
_cod_data_source_file jo4003745_si_001_3.cif
_cod_data_source_block 110609
_cod_original_sg_symbol_Hall '-P 2xac'
_cod_database_code 4028209

loop_
_symmetry_equiv_pos_as_xyz
'x, y, z'
'-x, y+1/2, -z+1/2'
'-x, -y, -z'
'x, -y-1/2, z-1/2'

loop_
_atom_site_label
_atom_site_type_symbol
_atom_site_fract_x
_atom_site_fract_y
_atom_site_fract_z
_atom_site_U_iso_or_equiv
_atom_site_adp_type
_atom_site_occupancy
_atom_site_symmetry_multiplicity
_atom_site_calc_flag
_atom_site_refinement_flags
B1 B 0.34009(19) 0.51621(9) 0.15205(17) 0.0208(4) Uani 1 1 d .
N1 N 0.38533(14) 0.44967(6) 0.13088(13) 0.0226(3) Uani 1 1 d .
H1 H 0.3681 0.4335 0.0556 0.027 Uiso 1 1 calc R
N2 N 0.27054(14) 0.51034(6) 0.26643(12) 0.0199(3) Uani 1 1 d .
N3 N 0.22570(14) 0.54250(7) 0.04185(13) 0.0252(3) Uani 1 1 d .
H2 H 0.2358 0.5380 -0.0344 0.030 Uiso 1 1 calc R
C1 C 0.45279(17) 0.41758(8) 0.23427(15) 0.0218(4) Uani 1 1 d .
N4 N 0.44299(14) 0.43111(7) 0.35085(13) 0.0239(3) Uani 1 1 d .
C2 C 0.34015(17) 0.47259(8) 0.36492(15) 0.0215(4) Uani 1 1 d .
C3 C 0.30153(18) 0.47539(8) 0.48068(16) 0.0254(4) Uani 1 1 d .
H3 H 0.3501 0.4517 0.5503 0.030 Uiso 1 1 calc R
C4 C 0.19065(18) 0.51370(8) 0.49071(16) 0.0271(4) Uani 1 1 d .
H4 H 0.1667 0.5168 0.5685 0.032 Uiso 1 1 calc R
C5 C 0.11442(18) 0.54761(8) 0.38678(16) 0.0252(4) Uani 1 1 d .
H5 H 0.0375 0.5721 0.3938 0.030 Uiso 1 1 calc R
C6 C 0.15363(16) 0.54490(7) 0.27137(15) 0.0206(4) Uani 1 1 d .
N5 N 0.07424(14) 0.57622(7) 0.16608(13) 0.0230(3) Uani 1 1 d .
C7 C 0.11017(16) 0.57233(7) 0.05676(15) 0.0202(4) Uani 1 1 d .
C8 C 0.54723(18) 0.36473(8) 0.21999(16) 0.0240(4) Uani 1 1 d .
C9 C 0.5445(2) 0.33885(9) 0.10141(17) 0.0303(4) Uani 1 1 d .
H6 H 0.4787 0.3534 0.0288 0.036 Uiso 1 1 calc R
C10 C 0.6384(2) 0.29178(9) 0.08996(17) 0.0320(4) Uani 1 1 d .
H7 H 0.6333 0.2746 0.0099 0.038 Uiso 1 1 calc R
C11 C 0.74005(18) 0.26975(8) 0.19586(17) 0.0270(4) Uani 1 1 d .
C12 C 0.74071(19) 0.29504(9) 0.31419(17) 0.0302(4) Uani 1 1 d .
H8 H 0.8067 0.2805 0.3866 0.036 Uiso 1 1 calc R
C13 C 0.64567(19) 0.34128(8) 0.32716(16) 0.0289(4) Uani 1 1 d .
H9 H 0.6474 0.3568 0.4079 0.035 Uiso 1 1 calc R
C14 C 0.8475(2) 0.22116(9) 0.18221(19) 0.0348(5) Uani 1 1 d .
H19 H 0.9204 0.2404 0.1495 0.052 Uiso 1 1 calc R
H20 H 0.8009 0.1892 0.1242 0.052 Uiso 1 1 calc R
H21 H 0.8896 0.2029 0.2643 0.052 Uiso 1 1 calc R
C15 C 0.01804(16) 0.60432(8) -0.05670(15) 0.0217(4) Uani 1 1 d .
C16 C -0.08419(18) 0.64745(8) -0.04192(16) 0.0256(4) Uani 1 1 d .
H10 H -0.0957 0.6559 0.0393 0.031 Uiso 1 1 calc R
C17 C -0.16908(18) 0.67794(8) -0.14729(17) 0.0279(4) Uani 1 1 d .
H11 H -0.2360 0.7069 -0.1352 0.034 Uiso 1 1 calc R
C18 C -0.15647(19) 0.66623(8) -0.27067(17) 0.0272(4) Uani 1 1 d .
C19 C -0.05477(19) 0.62302(9) -0.28468(17) 0.0296(4) Uani 1 1 d .
H12 H -0.0437 0.6144 -0.3660 0.035 Uiso 1 1 calc R
C20 C 0.03054(18) 0.59247(8) -0.18009(17) 0.0276(4) Uani 1 1 d .
H13 H 0.0974 0.5635 -0.1924 0.033 Uiso 1 1 calc R
C21 C -0.2495(2) 0.69811(9) -0.38606(18) 0.0381(5) Uani 1 1 d .
H22 H -0.1940 0.7281 -0.4188 0.057 Uiso 1 1 calc R
H23 H -0.3265 0.7191 -0.3623 0.057 Uiso 1 1 calc R
H24 H -0.2874 0.6675 -0.4508 0.057 Uiso 1 1 calc R
C22 C 0.47754(16) 0.56254(8) 0.18947(14) 0.0207(4) Uani 1 1 d .
C23 C 0.61294(17) 0.54485(8) 0.17986(15) 0.0231(4) Uani 1 1 d .
H14 H 0.6264 0.5044 0.1536 0.028 Uiso 1 1 calc R
C24 C 0.72846(18) 0.58561(9) 0.20809(16) 0.0286(4) Uani 1 1 d .
H15 H 0.8167 0.5727 0.1984 0.034 Uiso 1 1 calc R
C25 C 0.71137(19) 0.64531(9) 0.25053(17) 0.0319(4) Uani 1 1 d .
H16 H 0.7884 0.6726 0.2710 0.038 Uiso 1 1 calc R
C26 C 0.57849(19) 0.66434(9) 0.26243(17) 0.0314(4) Uani 1 1 d .
H17 H 0.5663 0.7045 0.2911 0.038 Uiso 1 1 calc R
C27 C 0.46434(18) 0.62363(8) 0.23172(16) 0.0255(4) Uani 1 1 d .
H18 H 0.3758 0.6372 0.2394 0.031 Uiso 1 1 calc R

loop_
_atom_site_aniso_label
_atom_site_aniso_U_11
_atom_site_aniso_U_22
_atom_site_aniso_U_33
_atom_site_aniso_U_23
_atom_site_aniso_U_13
_atom_site_aniso_U_12
B1 0.0202(9) 0.0260(9) 0.0172(8) 0.0003(7) 0.0063(7) 0.0015(7)
N1 0.0254(7) 0.0249(7) 0.0166(7) -0.0015(5) 0.0037(6) 0.0006(6)
N2 0.0184(7) 0.0233(7) 0.0187(7) 0.0006(5) 0.0058(5) -0.0029(5)
N3 0.0224(7) 0.0373(8) 0.0168(7) 0.0010(6) 0.0067(6) 0.0058(6)
C1 0.0203(8) 0.0232(8) 0.0210(8) 0.0004(6) 0.0033(7) -0.0046(7)
N4 0.0236(7) 0.0275(7) 0.0203(7) 0.0015(6) 0.0050(6) 0.0007(6)
C2 0.0192(8) 0.0249(8) 0.0194(8) -0.0004(6) 0.0030(6) -0.0049(7)
C3 0.0276(9) 0.0299(9) 0.0179(8) 0.0014(7) 0.0044(7) -0.0026(7)
C4 0.0300(9) 0.0337(10) 0.0200(8) -0.0018(7) 0.0108(7) -0.0051(7)
C5 0.0233(8) 0.0304(9) 0.0245(9) -0.0020(7) 0.0108(7) -0.0019(7)
C6 0.0181(8) 0.0222(8) 0.0217(8) -0.0015(6) 0.0058(6) -0.0032(6)
N5 0.0204(7) 0.0275(8) 0.0223(7) 0.0009(6) 0.0072(6) 0.0007(6)
C7 0.0175(8) 0.0220(8) 0.0212(8) -0.0028(6) 0.0051(6) -0.0043(6)
C8 0.0244(9) 0.0236(8) 0.0239(8) 0.0018(7) 0.0060(7) -0.0011(7)
C9 0.0324(10) 0.0329(10) 0.0231(9) 0.0023(7) 0.0029(7) 0.0067(8)
C10 0.0400(11) 0.0306(10) 0.0264(9) -0.0012(7) 0.0106(8) 0.0068(8)
C11 0.0280(9) 0.0233(9) 0.0314(9) 0.0052(7) 0.0109(7) -0.0003(7)
C12 0.0276(9) 0.0341(10) 0.0272(9) 0.0072(7) 0.0036(7) 0.0043(8)
C13 0.0329(10) 0.0322(10) 0.0213(8) 0.0006(7) 0.0061(7) 0.0022(8)
C14 0.0350(10) 0.0328(10) 0.0386(10) 0.0048(8) 0.0129(8) 0.0066(8)
C15 0.0186(8) 0.0228(8) 0.0232(8) 0.0004(6) 0.0044(7) -0.0042(7)
C16 0.0247(9) 0.0282(9) 0.0248(8) 0.0004(7) 0.0079(7) -0.0007(7)
C17 0.0256(9) 0.0247(9) 0.0321(9) 0.0020(7) 0.0049(7) 0.0030(7)
C18 0.0282(9) 0.0225(8) 0.0272(9) 0.0025(7) 0.0000(7) -0.0060(7)
C19 0.0339(10) 0.0327(9) 0.0206(8) -0.0014(7) 0.0043(7) -0.0025(8)
C20 0.0268(9) 0.0301(9) 0.0252(9) -0.0031(7) 0.0054(7) 0.0020(7)
C21 0.0469(12) 0.0307(10) 0.0310(10) 0.0056(8) -0.0005(9) 0.0022(9)
C22 0.0213(8) 0.0272(8) 0.0148(7) 0.0047(6) 0.0069(6) 0.0024(7)
C23 0.0229(9) 0.0290(9) 0.0189(8) 0.0037(6) 0.0083(7) 0.0038(7)
C24 0.0187(8) 0.0428(11) 0.0256(9) 0.0086(8) 0.0083(7) 0.0022(7)
C25 0.0263(9) 0.0387(10) 0.0299(9) 0.0045(8) 0.0058(7) -0.0100(8)
C26 0.0337(10) 0.0274(9) 0.0342(10) -0.0027(7) 0.0104(8) -0.0041(8)
C27 0.0226(9) 0.0276(9) 0.0287(9) 0.0017(7) 0.0108(7) 0.0019(7)

loop_
_atom_type_symbol
_atom_type_description
_atom_type_scat_dispersion_real
_atom_type_scat_dispersion_imag
_atom_type_scat_source
C C 0.0033 0.0016 'International Tables Vol C Tables 4.2.6.8 and 6.1.1.4'
H H 0.0000 0.0000 'International Tables Vol C Tables 4.2.6.8 and 6.1.1.4'
B B 0.0013 0.0007 'International Tables Vol C Tables 4.2.6.8 and 6.1.1.4'
N N 0.0061 0.0033 'International Tables Vol C Tables 4.2.6.8 and 6.1.1.4'

loop_
_geom_angle_atom_site_label_1
_geom_angle_atom_site_label_2
_geom_angle_atom_site_label_3
_geom_angle
N3 B1 N1 114.20(15)
N3 B1 N2 106.02(15)
N1 B1 N2 104.10(13)
N3 B1 C22 111.09(16)
N1 B1 C22 110.91(16)
N2 B1 C22 110.14(14)
C1 N1 B1 116.99(15)
C1 N1 H1 121.5
B1 N1 H1 121.5
C6 N2 C2 122.61(15)
C6 N2 B1 121.26(14)
C2 N2 B1 115.93(14)
C7 N3 B1 123.52(15)
C7 N3 H2 118.2
B1 N3 H2 118.2
N4 C1 N1 123.28(17)
N4 C1 C8 117.47(14)
N1 C1 C8 119.24(16)
C1 N4 C2 118.57(14)
N2 C2 N4 121.59(16)
N2 C2 C3 118.68(16)
N4 C2 C3 119.70(15)
C4 C3 C2 119.25(16)
C4 C3 H3 120.4
C2 C3 H3 120.4
C3 C4 C5 120.99(16)
C3 C4 H4 119.5
C5 C4 H4 119.5
C4 C5 C6 119.60(17)
C4 C5 H5 120.2
C6 C5 H5 120.2
N2 C6 N5 121.81(15)
N2 C6 C5 118.36(15)
N5 C6 C5 119.83(16)
C7 N5 C6 119.45(16)
N5 C7 N3 124.08(15)
N5 C7 C15 118.06(16)
N3 C7 C15 117.85(15)
C9 C8 C13 118.14(18)
C9 C8 C1 122.01(15)
C13 C8 C1 119.80(16)
C10 C9 C8 120.87(17)
C10 C9 H6 119.6
C8 C9 H6 119.6
C9 C10 C11 121.22(17)
C9 C10 H7 119.4
C11 C10 H7 119.4
C12 C11 C10 117.62(18)
C12 C11 C14 121.21(16)
C10 C11 C14 121.15(17)
C13 C12 C11 121.66(16)
C13 C12 H8 119.2
C11 C12 H8 119.2
C12 C13 C8 120.43(17)
C12 C13 H9 119.8
C8 C13 H9 119.8
C11 C14 H19 109.5
C11 C14 H20 109.5
H19 C14 H20 109.5
C11 C14 H21 109.5
H19 C14 H21 109.5
H20 C14 H21 109.5
C20 C15 C16 117.89(15)
C20 C15 C7 121.71(16)
C16 C15 C7 120.39(16)
C17 C16 C15 120.57(17)
C17 C16 H10 119.7
C15 C16 H10 119.7
C16 C17 C18 121.59(18)
C16 C17 H11 119.2
C18 C17 H11 119.2
C19 C18 C17 117.51(16)
C19 C18 C21 120.30(18)
C17 C18 C21 122.19(18)
C20 C19 C18 121.29(18)
C20 C19 H12 119.4
C18 C19 H12 119.4
C19 C20 C15 121.15(18)
C19 C20 H13 119.4
C15 C20 H13 119.4
C18 C21 H22 109.5
C18 C21 H23 109.5
H22 C21 H23 109.5
C18 C21 H24 109.5
H22 C21 H24 109.5
H23 C21 H24 109.5
C23 C22 C27 116.28(15)
C23 C22 B1 122.92(17)
C27 C22 B1 120.80(16)
C24 C23 C22 122.32(18)
C24 C23 H14 118.8
C22 C23 H14 118.8
C25 C24 C23 119.62(17)
C25 C24 H15 120.2
C23 C24 H15 120.2
C24 C25 C26 119.64(17)
C24 C25 H16 120.2
C26 C25 H16 120.2
C27 C26 C25 119.95(19)
C27 C26 H17 120.0
C25 C26 H17 120.0
C26 C27 C22 122.17(17)
C26 C27 H18 118.9
C22 C27 H18 118.9

loop_
_geom_bond_atom_site_label_1
_geom_bond_atom_site_label_2
_geom_bond_distance
B1 N3 1.515(3)
B1 N1 1.523(3)
B1 N2 1.556(3)
B1 C22 1.627(3)
N1 C1 1.333(2)
N1 H1 0.8600
N2 C6 1.366(2)
N2 C2 1.370(2)
N3 C7 1.334(2)
N3 H2 0.8600
C1 N4 1.320(3)
C1 C8 1.487(3)
N4 C2 1.371(3)
C2 C3 1.395(3)
C3 C4 1.378(3)
C3 H3 0.9300
C4 C5 1.383(3)
C4 H4 0.9300
C5 C6 1.395(3)
C5 H5 0.9300
C6 N5 1.375(2)
N5 C7 1.317(3)
C7 C15 1.488(3)
C8 C9 1.390(3)
C8 C13 1.394(3)
C9 C10 1.383(3)
C9 H6 0.9300
C10 C11 1.390(3)
C10 H7 0.9300
C11 C12 1.387(3)
C11 C14 1.505(3)
C12 C13 1.383(3)
C12 H8 0.9300
C13 H9 0.9300
C14 H19 0.9600
C14 H20 0.9600
C14 H21 0.9600
C15 C20 1.393(3)
C15 C16 1.393(3)
C16 C17 1.387(3)
C16 H10 0.9300
C17 C18 1.392(3)
C17 H11 0.9300
C18 C19 1.387(3)
C18 C21 1.504(3)
C19 C20 1.384(3)
C19 H12 0.9300
C20 H13 0.9300
C21 H22 0.9600
C21 H23 0.9600
C21 H24 0.9600
C22 C23 1.395(3)
C22 C27 1.400(3)
C23 C24 1.391(3)
C23 H14 0.9300
C24 C25 1.380(4)
C24 H15 0.9300
C25 C26 1.388(3)
C25 H16 0.9300
C26 C27 1.381(3)
C26 H17 0.9300
C27 H18 0.9300

loop_
_geom_torsion_atom_site_label_1
_geom_torsion_atom_site_label_2
_geom_torsion_atom_site_label_3
_geom_torsion_atom_site_label_4
_geom_torsion
N3 B1 N1 C1 -161.31(14)
N2 B1 N1 C1 -46.17(19)
C22 B1 N1 C1 72.25(18)
N3 B1 N2 C6 -21.8(2)
N1 B1 N2 C6 -142.59(14)
C22 B1 N2 C6 98.5(2)
N3 B1 N2 C2 163.17(13)
N1 B1 N2 C2 42.38(18)
C22 B1 N2 C2 -76.6(2)
N1 B1 N3 C7 133.26(16)
N2 B1 N3 C7 19.3(2)
C22 B1 N3 C7 -100.40(19)
B1 N1 C1 N4 22.0(2)
B1 N1 C1 C8 -156.35(14)
N1 C1 N4 C2 11.9(2)
C8 C1 N4 C2 -169.66(14)
C6 N2 C2 N4 169.76(14)
B1 N2 C2 N4 -15.3(2)
C6 N2 C2 C3 -8.2(2)
B1 N2 C2 C3 166.74(14)
C1 N4 C2 N2 -15.0(2)
C1 N4 C2 C3 162.98(15)
N2 C2 C3 C4 3.0(2)
N4 C2 C3 C4 -175.05(15)
C2 C3 C4 C5 2.2(3)
C3 C4 C5 C6 -2.5(3)
C2 N2 C6 N5 -171.53(14)
B1 N2 C6 N5 13.8(2)
C2 N2 C6 C5 7.9(2)
B1 N2 C6 C5 -166.76(14)
C4 C5 C6 N2 -2.5(2)
C4 C5 C6 N5 177.02(15)
N2 C6 N5 C7 0.9(2)
C5 C6 N5 C7 -178.54(15)
C6 N5 C7 N3 -4.2(2)
C6 N5 C7 C15 177.17(13)
B1 N3 C7 N5 -7.9(3)
B1 N3 C7 C15 170.69(14)
N4 C1 C8 C9 167.35(16)
N1 C1 C8 C9 -14.2(2)
N4 C1 C8 C13 -15.0(2)
N1 C1 C8 C13 163.49(15)
C13 C8 C9 C10 -0.9(3)
C1 C8 C9 C10 176.76(17)
C8 C9 C10 C11 -1.3(3)
C9 C10 C11 C12 2.3(3)
C9 C10 C11 C14 -176.47(17)
C10 C11 C12 C13 -1.1(3)
C14 C11 C12 C13 177.70(17)
C11 C12 C13 C8 -1.2(3)
C9 C8 C13 C12 2.2(3)
C1 C8 C13 C12 -175.60(16)
N5 C7 C15 C20 -166.79(16)
N3 C7 C15 C20 14.5(2)
N5 C7 C15 C16 13.2(2)
N3 C7 C15 C16 -165.48(15)
C20 C15 C16 C17 -0.8(2)
C7 C15 C16 C17 179.20(15)
C15 C16 C17 C18 0.7(3)
C16 C17 C18 C19 -0.4(3)
C16 C17 C18 C21 178.93(16)
C17 C18 C19 C20 0.3(3)
C21 C18 C19 C20 -179.07(16)
C18 C19 C20 C15 -0.4(3)
C16 C15 C20 C19 0.7(3)
C7 C15 C20 C19 -179.32(15)
N3 B1 C22 C23 -117.50(18)
N1 B1 C22 C23 10.6(2)
N2 B1 C22 C23 125.34(16)
N3 B1 C22 C27 61.4(2)
N1 B1 C22 C27 -170.43(14)
N2 B1 C22 C27 -55.73(19)
C27 C22 C23 C24 -1.2(2)
B1 C22 C23 C24 177.80(14)
C22 C23 C24 C25 1.8(2)
C23 C24 C25 C26 -1.1(3)
C24 C25 C26 C27 -0.1(3)
C25 C26 C27 C22 0.7(3)
C23 C22 C27 C26 -0.1(2)
B1 C22 C27 C26 -179.05(16)
